data_1557685
loop_
_publ_author_name
'Butts, Craig P.'
'Eberson, Lennart'
'Fulton, Karen L.'
'Hartshorn, Michael P.'
'Robinson, Ward T.'
'Timmerman-Vaughan, David J.'

_publ_section_title
;
 Photochemical Nitration by Tetranitromethane. Part XXXIII. Adduct
 Formation in the Photochemical Reactions of 1,2,4,5- and
 1,2,3,5-Tetramethylbenzene
;
_journal_name_full 'Acta Chemica Scandinavica'
_journal_page_first 991
_journal_page_last 1008
_journal_paper_doi 10.3891/acta.chem.scand.50-0991
_journal_volume 50
_journal_year 1996
_chemical_formula_sum 'C11 H13 N3 O6'
_chemical_formula_weight 283.24
_chemical_name_common
;
2,4,6-trimethy1-1-(2',2',2'-trinitroethyl)-benzene
;
_space_group_IT_number 14
_space_group_name_Hall '-P 2ybc'
_space_group_name_H-M_alt 'P 1 21/c 1'
_symmetry_cell_setting monoclinic
_symmetry_Int_Tables_number 14
_symmetry_space_group_name_Hall '-P 2ybc'
_symmetry_space_group_name_H-M 'P 1 21/c 1'
_cell_angle_alpha 90.
_cell_angle_beta 99.56(3)
_cell_angle_gamma 90.
_cell_formula_units_Z 8
_cell_length_a 13.399(6)
_cell_length_b 9.217(4)
_cell_length_c 20.976(8)
_cell_volume 2554.5(19)
_diffrn_ambient_temperature 158
_diffrn_radiation_probe x-ray
_diffrn_radiation_type MoK\a
_diffrn_radiation_wavelength 0.71073
_exptl_absorpt_coefficient_mu 0.122
_exptl_crystal_density_diffrn 1.473
_refine_ls_number_reflns 2368
_refine_ls_R_factor_gt 0.074
_refine_ls_wR_factor_ref 0.23
_cod_data_source_file Acta-Chem-Scand-1996-50-991-1.cif
_cod_data_source_block 1
_cod_original_cell_volume 2555(2)
_cod_original_sg_symbol_H-M 'P 21/c'
_cod_database_code 1557685

loop_
_space_group_symop_id
_space_group_symop_operation_xyz
1 x,y,z
2 -x,1/2+y,1/2-z
3 -x,-y,-z
4 x,1/2-y,1/2+z

loop_
_atom_site_label
_atom_site_type_symbol
_atom_site_thermal_displace_type
_atom_site_fract_x
_atom_site_fract_y
_atom_site_fract_z
_atom_site_occupancy
_atom_site_U_iso_or_equiv
_atom_site_calc_flag
_atom_site_refinement_flags
_atom_site_disorder_assembly
_atom_site_disorder_group
O11 O Uiso 0.9152(3) 0.6551(6) 0.0315(2) 1.000 0.0570(10) . . . .
O12 O Uiso 0.9466(3) 0.7883(5) 0.1176(2) 1.000 0.0550(10) . . . .
O21 O Uiso 0.6798(3) 0.5932(5) -0.0037(2) 1.000 0.0460(10) . . . .
O22 O Uiso 0.7376(3) 0.7966(5) -0.0337(2) 1.000 0.0470(10) . . . .
O31 O Uiso 0.6523(3) 0.9077(5) 0.0757(2) 1.000 0.0540(10) . . . .
O32 O Uiso 0.8045(4) 0.9832(6) 0.1033(3) 1.000 0.087(2) . . . .
N1 N Uiso 0.8899(3) 0.7278(5) 0.0738(2) 1.000 0.0360(10) . . . .
N2 N Uiso 0.7266(3) 0.7063(5) 0.0063(2) 1.000 0.0300(10) . . . .
N3 N Uiso 0.7442(4) 0.8925(5) 0.0864(2) 1.000 0.0390(10) . . . .
C1 C Uiso 0.7997(4) 0.6403(5) 0.1938(2) 1.000 0.0230(10) . . . .
C2 C Uiso 0.7605(4) 0.7280(5) 0.2384(2) 1.000 0.0230(10) . . . .
C3 C Uiso 0.8098(4) 0.7315(5) 0.3019(2) 1.000 0.0260(10) . . . .
C4 C Uiso 0.8972(4) 0.6505(5) 0.3233(2) 1.000 0.0240(10) . . . .
C5 C Uiso 0.9320(3) 0.5613(5) 0.2787(2) 1.000 0.0250(10) . . . .
C6 C Uiso 0.8862(3) 0.5541(5) 0.2142(2) 1.000 0.0240(10) . . . .
C7 C Uiso 0.7460(4) 0.6296(5) 0.1240(2) 1.000 0.0250(10) . . . .
C8 C Uiso 0.6651(4) 0.8167(6) 0.2208(3) 1.000 0.0330(10) . . . .
C9 C Uiso 0.9502(4) 0.6579(6) 0.3926(2) 1.000 0.0350(10) . . . .
C10 C Uiso 0.9299(4) 0.4509(6) 0.1704(2) 1.000 0.0330(10) . . . .
C11 C Uiso 0.7778(4) 0.7367(5) 0.0759(2) 1.000 0.0240(10) . . . .
O11' O Uiso 0.3218(3) 0.5524(4) 0.1464(2) 1.000 0.041(2) . . . .
O12' O Uiso 0.1760(3) 0.5499(5) 0.0827(2) 1.000 0.0500(10) . . . .
O21' O Uiso 0.1307(3) 0.8590(5) 0.0186(2) 1.000 0.0600(10) . . . .
O22' O Uiso 0.2273(3) 0.7095(5) -0.0239(2) 1.000 0.0490(10) . . . .
O31' O Uiso 0.3852(3) 0.8975(5) 0.0421(2) 1.000 0.0510(10) . . . .
O32' O Uiso 0.4445(3) 0.6963(5) 0.0857(2) 1.000 0.0600(10) . . . .
N1' N Uiso 0.2568(3) 0.6044(5) 0.1050(2) 1.000 0.0320(10) . . . .
N2' N Uiso 0.2030(4) 0.7805(5) 0.0208(2) 1.000 0.0390(10) . . . .
N3' N Uiso 0.3781(3) 0.7837(5) 0.0701(2) 1.000 0.0330(10) . . . .
C1' C Uiso 0.3021(3) 0.8518(5) 0.2056(2) 1.000 0.0220(10) . . . .
C2' C Uiso 0.3895(4) 0.9353(5) 0.2267(2) 1.000 0.0250(10) . . . .
C3' C Uiso 0.4359(4) 0.9264(5) 0.2910(2) 1.000 0.0260(10) . . . .
C4' C Uiso 0.3996(4) 0.8377(5) 0.3350(2) 1.000 0.0260(10) . . . .
C5' C Uiso 0.3124(4) 0.7584(5) 0.3133(2) 1.000 0.0250(10) . . . .
C6' C Uiso 0.2621(4) 0.7640(5) 0.2498(2) 1.000 0.0250(10) . . . .
C7' C Uiso 0.2459(4) 0.8670(6) 0.1363(2) 1.000 0.0260(10) . . . .
C8' C Uiso 0.4348(4) 1.0400(6) 0.1835(3) 1.000 0.0350(10) . . . .
C9' C Uiso 0.4524(4) 0.8274(7) 0.4041(2) 1.000 0.0380(10) . . . .
C10' C Uiso 0.1660(4) 0.6766(6) 0.2331(3) 1.000 0.0320(10) . . . .
C11' C Uiso 0.2721(4) 0.7599(6) 0.0864(2) 1.000 0.0290(10) . . . .

loop_
_atom_type_symbol
_atom_type_description
_atom_type_scat_dispersion_real
_atom_type_scat_dispersion_imag
_atom_type_scat_source
C C 0.0033 0.0016 ' International Tables Vol C Tables 4.2.6.8 and 6.1.1.4'
N N 0.0061 0.0033 ' International Tables Vol C Tables 4.2.6.8 and 6.1.1.4'
O O 0.0106 0.0060 ' International Tables Vol C Tables 4.2.6.8 and 6.1.1.4'

loop_
_geom_angle_atom_site_label_1
_geom_angle_atom_site_label_2
_geom_angle_atom_site_label_3
_geom_angle
_geom_angle_site_symmetry_1
_geom_angle_site_symmetry_2
_geom_angle_site_symmetry_3
_geom_angle_publ_flag
O11 N1 O12 126.2(4) . . . yes
O11 N1 C11 117.0(4) . . . yes
O12 N1 C11 116.7(4) . . . yes
O21 N2 O22 126.1(4) . . . yes
O21 N2 C11 117.2(4) . . . yes
O22 N2 C11 116.7(4) . . . yes
O31 N3 O32 126.5(5) . . . yes
O31 N3 C11 113.1(4) . . . yes
O32 N3 C11 120.4(5) . . . yes
C2 C1 C6 120.1(4) . . . no
C2 C1 C7 120.6(4) . . . no
C6 C1 C7 119.2(4) . . . no
C1 C2 C3 118.9(5) . . . no
C1 C2 C8 123.0(4) . . . no
C3 C2 C8 118.1(4) . . . no
C2 C3 C4 122.4(4) . . . no
C3 C4 C5 117.3(4) . . . no
C3 C4 C9 121.3(4) . . . no
C5 C4 C9 121.4(4) . . . no
C4 C5 C6 122.8(4) . . . no
C1 C6 C5 118.4(4) . . . no
C1 C6 C10 123.6(4) . . . no
C5 C6 C10 118.0(4) . . . no
C1 C7 C11 117.1(4) . . . no
N1 C11 N2 104.6(4) . . . yes
N1 C11 N3 111.9(4) . . . yes
N1 C11 C7 111.9(4) . . . yes
N2 C11 N3 102.3(4) . . . yes
N2 C11 C7 112.5(4) . . . yes
N3 C11 C7 113.0(4) . . . yes
O11' N1' O12' 126.6(5) . . . yes
O11' N1' C11' 116.5(4) . . . yes
O12' N1' C11' 116.4(4) . . . yes
O21' N2' O22' 127.1(5) . . . yes
O21' N2' C11' 118.0(4) . . . yes
O22' N2' C11' 114.8(5) . . . yes
O31' N3' O32' 126.6(4) . . . yes
O31' N3' C11' 112.5(4) . . . yes
O32' N3' C11' 121.0(4) . . . yes
C2' C1' C6' 119.8(4) . . . no
C2' C1' C7' 120.1(4) . . . no
C6' C1' C7' 120.0(4) . . . no
C1' C2' C3' 119.1(4) . . . no
C1' C2' C8' 123.6(4) . . . no
C3' C2' C8' 117.3(5) . . . no
C2' C3' C4' 122.2(5) . . . no
C3' C4' C5' 117.6(4) . . . no
C3' C4' C9' 121.3(5) . . . no
C5' C4' C9' 121.1(4) . . . no
C4' C5' C6' 122.8(4) . . . no
C1' C6' C5' 118.5(4) . . . no
C1' C6' C10' 124.0(4) . . . no
C5' C6' C10' 117.5(4) . . . no
C1' C7' C11' 117.5(4) . . . no
N1' C11' N2' 105.2(4) . . . yes
N1' C11' N3' 111.4(4) . . . yes
N1' C11' C7' 112.4(4) . . . yes
N2' C11' N3' 103.0(4) . . . yes
N2' C11' C7' 111.2(4) . . . yes
N3' C11' C7' 112.9(4) . . . yes

loop_
_geom_bond_atom_site_label_1
_geom_bond_atom_site_label_2
_geom_bond_distance
_geom_bond_site_symmetry_1
_geom_bond_site_symmetry_2
_geom_bond_publ_flag
O11 N1 1.205(6) . . yes
O12 N1 1.225(6) . . yes
O21 N2 1.217(6) . . yes
O22 N2 1.208(6) . . yes
O31 N3 1.223(7) . . yes
O32 N3 1.176(7) . . yes
N1 C11 1.512(7) . . yes
N2 C11 1.532(6) . . yes
N3 C11 1.532(7) . . yes
C1 C2 1.403(7) . . no
C1 C6 1.412(7) . . no
C1 C7 1.524(6) . . no
C2 C3 1.385(6) . . no
C2 C8 1.511(8) . . no
C3 C4 1.399(7) . . no
C4 C5 1.383(6) . . no
C4 C9 1.510(6) . . no
C5 C6 1.391(6) . . no
C6 C10 1.507(7) . . no
C7 C11 1.522(6) . . no
O11' N1' 1.221(6) . . yes
O12' N1' 1.215(6) . . yes
O21' N2' 1.204(7) . . yes
O22' N2' 1.231(6) . . yes
O31' N3' 1.214(6) . . yes
O32' N3' 1.205(6) . . yes
N1' C11' 1.508(7) . . yes
N2' C11' 1.537(6) . . yes
N3' C11' 1.531(7) . . yes
C1' C2' 1.410(7) . . no
C1' C6' 1.402(6) . . no
C1' C7' 1.528(6) . . no
C2' C3' 1.391(6) . . no
C2' C8' 1.518(7) . . no
C3' C4' 1.381(7) . . no
C4' C5' 1.389(7) . . no
C4' C9' 1.507(6) . . no
C5' C6' 1.390(6) . . no
C6' C10' 1.510(8) . . no
C7' C11' 1.522(7) . . no

loop_
_geom_torsion_atom_site_label_1
_geom_torsion_atom_site_label_2
_geom_torsion_atom_site_label_3
_geom_torsion_atom_site_label_4
_geom_torsion
_geom_torsion_site_symmetry_1
_geom_torsion_site_symmetry_2
_geom_torsion_site_symmetry_3
_geom_torsion_site_symmetry_4
_geom_torsion_publ_flag
O11 N1 C11 N2 -25.0(6) . . . . no
O11 N1 C11 N3 -134.9(5) . . . . no
O11 N1 C11 C7 97.1(5) . . . . no
O12 N1 C11 N2 159.2(4) . . . . no
O12 N1 C11 N3 49.3(5) . . . . no
O12 N1 C11 C7 -78.7(5) . . . . no
O21 N2 C11 N1 111.8(5) . . . . no
O21 N2 C11 N3 -131.5(5) . . . . no
O21 N2 C11 C7 -9.9(6) . . . . no
O22 N2 C11 N1 -67.4(5) . . . . no
O22 N2 C11 N3 49.4(5) . . . . no
O22 N2 C11 C7 170.9(4) . . . . no
O31 N3 C11 N1 166.4(4) . . . . no
O31 N3 C11 N2 55.0(5) . . . . no
O31 N3 C11 C7 -66.2(5) . . . . no
O32 N3 C11 N1 -13.8(6) . . . . no
O32 N3 C11 N2 -125.2(5) . . . . no
O32 N3 C11 C7 113.6(6) . . . . no
C6 C1 C2 C3 1.9(7) . . . . no
C6 C1 C2 C8 -176.6(5) . . . . no
C7 C1 C2 C3 178.1(4) . . . . no
C7 C1 C2 C8 -0.4(7) . . . . no
C2 C1 C6 C5 -1.4(7) . . . . no
C2 C1 C6 C10 176.6(5) . . . . no
C7 C1 C6 C5 -177.6(4) . . . . no
C7 C1 C6 C10 0.4(7) . . . . no
C2 C1 C7 C11 91.0(6) . . . . no
C6 C1 C7 C11 -92.8(5) . . . . no
C1 C2 C3 C4 -0.2(7) . . . . no
C8 C2 C3 C4 178.4(5) . . . . no
C2 C3 C4 C5 -2.0(7) . . . . no
C2 C3 C4 C9 179.2(5) . . . . no
C3 C4 C5 C6 2.5(7) . . . . no
C9 C4 C5 C6 -178.7(4) . . . . no
C4 C5 C6 C1 -0.9(7) . . . . no
C4 C5 C6 C10 -179.0(4) . . . . no
C1 C7 C11 N1 56.9(5) . . . . no
C1 C7 C11 N2 174.3(4) . . . . no
C1 C7 C11 N3 -70.5(6) . . . . no
O11' N1' C11' N2' 161.8(4) . . . . no
O11' N1' C11' N3' 50.9(5) . . . . no
O11' N1' C11' C7' -77.0(6) . . . . no
O12' N1' C11' N2' -26.3(6) . . . . no
O12' N1' C11' N3' -137.2(4) . . . . no
O12' N1' C11' C7' 94.9(5) . . . . no
O21' N2' C11' N1' 111.7(5) . . . . no
O21' N2' C11' N3' -131.5(5) . . . . no
O21' N2' C11' C7' -10.3(7) . . . . no
O22' N2' C11' N1' -66.2(5) . . . . no
O22' N2' C11' N3' 50.6(6) . . . . no
O22' N2' C11' C7' 171.8(5) . . . . no
O31' N3' C11' N1' 165.2(4) . . . . no
O31' N3' C11' N2' 53.0(5) . . . . no
O31' N3' C11' C7' -67.1(5) . . . . no
O32' N3' C11' N1' -16.0(6) . . . . no
O32' N3' C11' N2' -128.3(5) . . . . no
O32' N3' C11' C7' 111.6(5) . . . . no
C6' C1' C2' C3' 1.4(7) . . . . no
C6' C1' C2' C8' -176.3(5) . . . . no
C7' C1' C2' C3' 176.1(4) . . . . no
C7' C1' C2' C8' -1.7(7) . . . . no
C2' C1' C6' C5' -2.1(7) . . . . no
C2' C1' C6' C10' 176.7(5) . . . . no
C7' C1' C6' C5' -176.8(4) . . . . no
C7' C1' C6' C10' 2.0(7) . . . . no
C2' C1' C7' C11' 94.8(6) . . . . no
C6' C1' C7' C11' -90.5(6) . . . . no
C1' C2' C3' C4' 0.4(7) . . . . no
C8' C2' C3' C4' 178.3(5) . . . . no
C2' C3' C4' C5' -1.5(7) . . . . no
C2' C3' C4' C9' 178.7(5) . . . . no
C3' C4' C5' C6' 0.8(7) . . . . no
C9' C4' C5' C6' -179.4(5) . . . . no
C4' C5' C6' C1' 1.0(7) . . . . no
C4' C5' C6' C10' -177.8(5) . . . . no
C1' C7' C11' N1' 57.3(6) . . . . no
C1' C7' C11' N2' 175.0(4) . . . . no
C1' C7' C11' N3' -69.8(6) . . . . no
